data_4308074
loop_
_publ_author_name
'Luis Palacios'
'\'Angeles G. De La Torre'
'Sebasti\'an Bruque'
'Jose L. Garc\'ia-Mu\~noz'
'Santiago Garc\'ia-Granda'
'Denis Sheptyakov'
'Miguel A. G. Aranda'

_publ_section_title
;
Crystal Structures and in-Situ Formation Study of Mayenite Electrides
;
_journal_name_full 'Inorganic Chemistry'
_journal_page_first 4167
_journal_page_last 4176
_journal_paper_doi 10.1021/ic0700497
_journal_volume 46
_journal_year 2007
_chemical_formula_sum 'Al7 Ca6 O16.52'
_chemical_formula_weight 693.67
_space_group_IT_number 220
_symmetry_cell_setting cubic
_symmetry_space_group_name_Hall 'I -4bd 2c 3'
_symmetry_space_group_name_H-M 'I -4 3 d'
_audit_author_name Luis
_audit_creation_date 2006-06-05T13:03
_audit_creation_method 'from EXP file using GSAS2CIF'
_audit_update_record ' 2006-06-05T13:03  Initial CIF as created by GSAS2CIF'
_cell_angle_alpha 90.0
_cell_angle_beta 90.0
_cell_angle_gamma 90.0
_cell_formula_units_Z 4
_cell_length_a 11.986813(5)
_cell_length_b 11.986813
_cell_length_c 11.986813
_cell_volume 1722.3095(7)
_computing_structure_refinement GSAS
_pd_block_id 2006-06-05T13:03|C12A7-ST_RT_phase1|Luis||
_pd_phase_name C12A7-st
_pd_proc_ls_prof_R_factor 0.0489
_pd_proc_ls_prof_wR_factor 0.0356
_refine_ls_goodness_of_fit_all 0.58
_refine_ls_matrix_type full
_refine_ls_number_parameters 93
_refine_ls_number_restraints 0
_refine_ls_shift/su_max 0.12
_refine_ls_shift/su_mean 0.00
_cod_data_source_file ic0700497-file001_1.cif
_cod_data_source_block C12A7-ST_RT_phase_1
_cod_depositor_comments
;
The following automatic conversions were performed:
'_geom_angle_publ_flag' value 'N' changed to 'n' according to
'/home/saulius/struct/CIF-dictionaries/cif_core.dic' dictionary named
'cif_core.dic' version 2.4.1 from 2010-06-29 (395
times).

'_geom_bond_publ_flag' value 'N' changed to 'n' according to
'/home/saulius/struct/CIF-dictionaries/cif_core.dic' dictionary named
'cif_core.dic' version 2.4.1 from 2010-06-29 (159 times).

Automatic conversion script
Id: cif_fix_enum 1527 2010-12-29 10:47:43Z saulius 
;
_cod_original_cell_volume 1722.3090(8)
_cod_original_formula_sum 'Al7 Ca6.00 O16.52'
_cod_database_code 4308074

loop_
_symmetry_equiv_pos_site_id
_symmetry_equiv_pos_as_xyz
1 +x,+y,+z
2 +z,+x,+y
3 +y,+z,+x
4 +y+3/4,-x+1/4,-z+3/4
5 -z+3/4,+y+3/4,-x+1/4
6 -x+1/4,-z+3/4,+y+3/4
7 -x,-y+1/2,+z
8 -z+1/2,+x,-y
9 -y,-z+1/2,+x
10 +x,-y,-z+1/2
11 +z,-x,-y+1/2
12 -y+1/2,+z,-x
13 -y+1/4,+x+1/4,-z+3/4
14 -z+3/4,-y+1/4,+x+1/4
15 +x+1/4,-z+3/4,-y+1/4
16 +x+3/4,+z+3/4,+y+3/4
17 +y+3/4,+x+3/4,+z+3/4
18 +z+3/4,+y+3/4,+x+3/4
19 +y+1/2,-z+1/2,-x
20 -y+3/4,-x+1/4,+z+1/4
21 +z+1/4,-y+3/4,-x+1/4
22 -x+1/4,+z+1/4,-y+3/4
23 -x,+y+1/2,-z+1/2
24 -z+1/2,-x,+y+1/2
101 +x+1/2,+y+1/2,+z+1/2
102 +z+1/2,+x+1/2,+y+1/2
103 +y+1/2,+z+1/2,+x+1/2
104 +y+1/4,-x+3/4,-z+1/4
105 -z+1/4,+y+1/4,-x+3/4
106 -x+3/4,-z+1/4,+y+1/4
107 -x+1/2,-y,+z+1/2
108 -z,+x+1/2,-y+1/2
109 -y+1/2,-z,+x+1/2
110 +x+1/2,-y+1/2,-z
111 +z+1/2,-x+1/2,-y
112 -y,+z+1/2,-x+1/2
113 -y+3/4,+x+3/4,-z+1/4
114 -z+1/4,-y+3/4,+x+3/4
115 +x+3/4,-z+1/4,-y+3/4
116 +x+1/4,+z+1/4,+y+1/4
117 +y+1/4,+x+1/4,+z+1/4
118 +z+1/4,+y+1/4,+x+1/4
119 +y,-z,-x+1/2
120 -y+1/4,-x+3/4,+z+3/4
121 +z+3/4,-y+1/4,-x+3/4
122 -x+3/4,+z+3/4,-y+1/4
123 -x+1/2,+y,-z
124 -z,-x+1/2,+y

loop_
_atom_site_aniso_label
_atom_site_aniso_U_11
_atom_site_aniso_U_12
_atom_site_aniso_U_13
_atom_site_aniso_U_22
_atom_site_aniso_U_23
_atom_site_aniso_U_33
Ca1 0.01352(34) 0.0 0.0 0.00467(18) 0.00146(15) 0.00593(18)
Al1 0.00925(13) -0.00092(13) -0.00092(13) 0.00925(13) -0.00092(13) 0.00925(13)
Al2 0.00691(19) 0.0 0.0 0.00691(19) 0.0 0.00134(29)
O2 0.01105(9) -0.00271(10) -0.00271(10) 0.01105(9) -0.00271(10) 0.01105(9)
O1 0.01321(16) -0.00104(10) 0.00805(11) 0.01046(15) -0.00370(10) 0.01349(17)

loop_
_atom_site_type_symbol
_atom_site_label
_atom_site_fract_x
_atom_site_fract_y
_atom_site_fract_z
_atom_site_occupancy
_atom_site_thermal_displace_type
_atom_site_U_iso_or_equiv
_atom_site_symmetry_multiplicity
Ca Ca1 0.89077(7) 0.0 0.75 0.8572(25) Uani 0.00804 24
Al Al1 1.01843(3) 0.01843(3) 1.01843(3) 1.0 Uani 0.00925 16
Al Al2 1.0 -0.25 0.625 1.0 Uani 0.00505 12
O O2 0.93556(3) -0.06443(3) 0.93556(3) 1.0 Uani 0.01105 16
O O1 0.90020(3) -0.19228(3) 0.71324(3) 1.0 Uani 0.01239 48
Ca Ca2 0.9403(5) 0.0 0.75 0.1428(25) Uiso 0.0164(8) 24
O O3 0.7228(7) 0.120(2) -0.0016(28) 0.0434(4) Uiso 0.03 48

loop_
_atom_type_symbol
_atom_type_number_in_cell
Ca 24.0
Al 28.0
O 66.084

loop_
_geom_angle_atom_site_label_1
_geom_angle_atom_site_label_2
_geom_angle_atom_site_label_3
_geom_angle
_geom_angle_site_symmetry_1
_geom_angle_site_symmetry_2
_geom_angle_site_symmetry_3
_geom_angle_publ_flag
Ca1 Ca1 Ca1 60.0 2_546 . 3_645 n
Ca1 Ca1 Ca1 125.414(27) 2_546 . 11_565 n
Ca1 Ca1 Ca1 145.720(6) 2_546 . 112_647 n
Ca1 Ca1 Al1 99.052(26) 2_546 . 4_566 n
Ca1 Ca1 Al1 54.220(7) 2_546 . 16_435 n
Ca1 Ca1 Al2 62.707(14) 2_546 . 2_546 n
Ca1 Ca1 O2 40.370(10) 2_546 . 1_555 n
Ca1 Ca1 O2 164.963(28) 2_546 . 10_556 n
Ca1 Ca1 O1 79.962(9) 2_546 . 1_555 n
Ca1 Ca1 O1 39.254(7) 2_546 . 2_546 n
Ca1 Ca1 O1 102.615(23) 2_546 . 10_556 n
Ca1 Ca1 O1 90.299(25) 2_546 . 11_565 n
Ca1 Ca1 Ca2 117.293(14) 2_546 . 1_555 n
Ca1 Ca1 Ca2 9.08(8) 2_546 . 2_546 n
Ca1 Ca1 Ca2 123.16(5) 2_546 . 11_565 n
Ca1 Ca1 O3 123.3(4) 2_546 . 3_655 n
Ca1 Ca1 O3 111.22(34) 2_546 . 119_547 n
Ca1 Ca1 Ca1 145.720(6) 3_645 . 11_565 n
Ca1 Ca1 Ca1 138.316(28) 3_645 . 112_647 n
Ca1 Ca1 Al1 156.383(19) 3_645 . 4_566 n
Ca1 Ca1 Al1 54.221(7) 3_645 . 16_435 n
Ca1 Ca1 Al2 110.842(14) 3_645 . 2_546 n
Ca1 Ca1 O2 40.371(10) 3_645 . 1_555 n
Ca1 Ca1 O2 127.133(31) 3_645 . 10_556 n
Ca1 Ca1 O1 43.110(17) 3_645 . 1_555 n
Ca1 Ca1 O1 77.843(8) 3_645 . 2_546 n
Ca1 Ca1 O1 134.093(10) 3_645 . 10_556 n
Ca1 Ca1 O1 143.839(24) 3_645 . 11_565 n
Ca1 Ca1 Ca2 69.158(14) 3_645 . 1_555 n
Ca1 Ca1 Ca2 67.28(6) 3_645 . 2_546 n
Ca1 Ca1 Ca2 136.72(8) 3_645 . 11_565 n
Ca1 Ca1 O3 72.2(6) 3_645 . 3_655 n
Ca1 Ca1 O3 66.3(6) 3_645 . 119_547 n
Ca1 Ca1 Ca1 60.0 11_565 . 112_647 n
Ca1 Ca1 Al1 54.221(7) 11_565 . 4_566 n
Ca1 Ca1 Al1 99.052(26) 11_565 . 16_435 n
Ca1 Ca1 Al2 62.707(14) 11_565 . 2_546 n
Ca1 Ca1 O2 164.963(28) 11_565 . 1_555 n
Ca1 Ca1 O2 40.370(10) 11_565 . 10_556 n
Ca1 Ca1 O1 102.615(23) 11_565 . 1_555 n
Ca1 Ca1 O1 90.299(25) 11_565 . 2_546 n
Ca1 Ca1 O1 79.962(9) 11_565 . 10_556 n
Ca1 Ca1 O1 39.254(7) 11_565 . 11_565 n
Ca1 Ca1 Ca2 117.293(14) 11_565 . 1_555 n
Ca1 Ca1 Ca2 123.16(5) 11_565 . 2_546 n
Ca1 Ca1 Ca2 9.08(8) 11_565 . 11_565 n
Ca1 Ca1 O3 111.22(34) 11_565 . 3_655 n
Ca1 Ca1 O3 123.3(4) 11_565 . 119_547 n
Ca1 Ca1 Al1 54.220(7) 112_656 . 4_566 n
Ca1 Ca1 Al1 156.383(19) 112_656 . 16_435 n
Ca1 Ca1 Al2 110.842(14) 112_557 . 2_546 n
Ca1 Ca1 O2 127.133(31) 112_556 . 1_555 n
Ca1 Ca1 O2 40.371(10) 112_556 . 10_556 n
Ca1 Ca1 O1 134.093(10) 112_646 . 1_555 n
Ca1 Ca1 O1 143.839(24) 112_646 . 2_546 n
Ca1 Ca1 O1 43.110(17) 112_646 . 10_556 n
Ca1 Ca1 O1 77.843(8) 112_646 . 11_565 n
Ca1 Ca1 Ca2 69.158(14) 112_556 . 1_555 n
Ca1 Ca1 Ca2 136.72(8) 112_556 . 2_546 n
Ca1 Ca1 Ca2 67.28(6) 112_556 . 11_565 n
Ca1 Ca1 O3 66.3(6) 112_547 . 3_655 n
Ca1 Ca1 O3 72.2(6) 112_547 . 119_547 n
Al1 Ca1 Al1 124.455(27) 4_566 . 16_435 n
Al1 Ca1 Al2 62.228(13) 4_566 . 2_546 n
Al1 Ca1 O2 116.765(11) 4_566 . 1_555 n
Al1 Ca1 O2 75.927(14) 4_566 . 10_556 n
Al1 Ca1 O1 150.994(30) 4_566 . 1_555 n
Al1 Ca1 O1 92.535(23) 4_566 . 2_546 n
Al1 Ca1 O1 33.926(10) 4_566 . 10_556 n
Al1 Ca1 O1 34.332(9) 4_566 . 11_565 n
Al1 Ca1 Ca2 117.772(13) 4_566 . 1_555 n
Al1 Ca1 Ca2 90.91(9) 4_566 . 2_546 n
Al1 Ca1 Ca2 62.39(7) 4_566 . 11_565 n
Al1 Ca1 O3 117.4(7) 4_566 . 3_655 n
Al1 Ca1 O3 117.7(7) 4_566 . 119_547 n
Al1 Ca1 Al2 62.227(13) 16_435 . 2_546 n
Al1 Ca1 O2 75.927(14) 16_435 . 1_555 n
Al1 Ca1 O2 116.766(11) 16_435 . 10_556 n
Al1 Ca1 O1 33.928(10) 16_435 . 1_555 n
Al1 Ca1 O1 34.331(9) 16_435 . 2_546 n
Al1 Ca1 O1 150.992(30) 16_435 . 10_556 n
Al1 Ca1 O1 92.534(23) 16_435 . 11_565 n
Al1 Ca1 Ca2 117.773(13) 16_435 . 1_555 n
Al1 Ca1 Ca2 62.39(7) 16_435 . 2_546 n
Al1 Ca1 Ca2 90.91(9) 16_435 . 11_565 n
Al1 Ca1 O3 117.7(7) 16_435 . 3_655 n
Al1 Ca1 O3 117.4(7) 16_435 . 119_547 n
Al2 Ca1 O2 102.845(20) 2_546 . 1_555 n
Al2 Ca1 O2 102.845(20) 2_546 . 10_556 n
Al2 Ca1 O1 92.756(22) 2_546 . 1_555 n
Al2 Ca1 O1 33.001(12) 2_546 . 2_546 n
Al2 Ca1 O1 92.756(22) 2_546 . 10_556 n
Al2 Ca1 O1 33.001(12) 2_546 . 11_565 n
Al2 Ca1 Ca2 179.972 2_546 . 1_555 n
Al2 Ca1 Ca2 61.292(20) 2_546 . 2_546 n
Al2 Ca1 Ca2 61.292(20) 2_546 . 11_565 n
Al2 Ca1 O3 173.23(16) 2_546 . 3_655 n
Al2 Ca1 O3 173.23(16) 2_546 . 119_547 n
O2 Ca1 O2 154.31(4) 1_555 . 10_556 n
O2 Ca1 O1 81.273(13) 1_555 . 1_555 n
O2 Ca1 O1 77.558(15) 1_555 . 2_546 n
O2 Ca1 O1 97.489(14) 1_555 . 10_556 n
O2 Ca1 O1 126.041(24) 1_555 . 11_565 n
O2 Ca1 Ca2 77.155(20) 1_555 . 1_555 n
O2 Ca1 Ca2 41.919(18) 1_555 . 2_546 n
O2 Ca1 Ca2 163.27(6) 1_555 . 11_565 n
O2 Ca1 O3 83.42(31) 1_555 . 3_655 n
O2 Ca1 O3 70.91(32) 1_555 . 119_547 n
O2 Ca1 O1 97.489(14) 10_556 . 1_555 n
O2 Ca1 O1 126.041(24) 10_556 . 2_546 n
O2 Ca1 O1 81.273(13) 10_556 . 10_556 n
O2 Ca1 O1 77.558(15) 10_556 . 11_565 n
O2 Ca1 Ca2 77.155(20) 10_556 . 1_555 n
O2 Ca1 Ca2 163.27(6) 10_556 . 2_546 n
O2 Ca1 Ca2 41.919(18) 10_556 . 11_565 n
O2 Ca1 O3 70.91(32) 10_556 . 3_655 n
O2 Ca1 O3 83.42(31) 10_556 . 119_547 n
O1 Ca1 O1 68.216(19) 1_555 . 2_546 n
O1 Ca1 O1 174.49(4) 1_555 . 10_556 n
O1 Ca1 O1 116.857(26) 1_555 . 11_565 n
O1 Ca1 Ca2 87.244(22) 1_555 . 1_555 n
O1 Ca1 Ca2 89.03(8) 1_555 . 2_546 n
O1 Ca1 Ca2 93.62(10) 1_555 . 11_565 n
O1 Ca1 O3 85.6(7) 1_555 . 3_655 n
O1 Ca1 O3 88.9(7) 1_555 . 119_547 n
O1 Ca1 O1 116.857(26) 2_546 . 10_556 n
O1 Ca1 O1 66.001(23) 2_546 . 11_565 n
O1 Ca1 Ca2 146.999(12) 2_546 . 1_555 n
O1 Ca1 Ca2 42.98(4) 2_546 . 2_546 n
O1 Ca1 Ca2 85.75(6) 2_546 . 11_565 n
O1 Ca1 O3 149.5(7) 2_546 . 3_655 n
O1 Ca1 O3 143.5(6) 2_546 . 119_547 n
O1 Ca1 O1 68.216(19) 10_556 . 11_565 n
O1 Ca1 Ca2 87.244(22) 10_556 . 1_555 n
O1 Ca1 Ca2 93.62(10) 10_556 . 2_546 n
O1 Ca1 Ca2 89.03(8) 10_556 . 11_565 n
O1 Ca1 O3 88.9(7) 10_556 . 3_655 n
O1 Ca1 O3 85.6(7) 10_556 . 119_547 n
O1 Ca1 Ca2 146.999(12) 11_565 . 1_555 n
O1 Ca1 Ca2 85.75(6) 11_565 . 2_546 n
O1 Ca1 Ca2 42.98(4) 11_565 . 11_565 n
O1 Ca1 O3 143.5(6) 11_565 . 3_655 n
O1 Ca1 O3 149.5(7) 11_565 . 119_547 n
Ca2 Ca1 Ca2 118.708(20) 1_555 . 2_546 n
Ca2 Ca1 Ca2 118.708(20) 1_555 . 11_565 n
Ca2 Ca1 O3 6.77(16) 1_555 . 3_655 n
Ca2 Ca1 O3 6.77(16) 1_555 . 119_547 n
Ca2 Ca1 Ca2 122.58(4) 2_546 . 11_565 n
Ca2 Ca1 O3 125.17(27) 2_546 . 3_655 n
Ca2 Ca1 O3 112.21(26) 2_546 . 119_547 n
Ca2 Ca1 O3 112.21(26) 11_565 . 3_655 n
Ca2 Ca1 O3 125.17(27) 11_565 . 119_547 n
O3 Ca1 O3 13.54(32) 3_655 . 119_547 n
Ca1 Al1 Ca1 71.559(14) 13_646 . 14_655 n
Ca1 Al1 Ca1 71.558(14) 13_646 . 15_556 n
Ca1 Al1 O2 137.537(9) 13_646 . 1_555 n
Ca1 Al1 O1 53.687(20) 13_646 . 116_535 n
Ca1 Al1 O1 47.591(19) 13_646 . 117_634 n
Ca1 Al1 O1 105.515(28) 13_646 . 118_544 n
Ca1 Al1 Ca2 102.09(8) 13_646 . 1_555 n
Ca1 Al1 Ca2 166.02(8) 13_646 . 2_546 n
Ca1 Al1 Ca2 119.003(33) 13_646 . 3_645 n
Ca1 Al1 Ca1 71.559(14) 14_655 . 15_556 n
Ca1 Al1 O2 137.538(9) 14_655 . 1_555 n
Ca1 Al1 O1 105.514(28) 14_655 . 116_535 n
Ca1 Al1 O1 53.687(20) 14_655 . 117_634 n
Ca1 Al1 O1 47.592(19) 14_655 . 118_544 n
Ca1 Al1 Ca2 119.005(33) 14_655 . 1_555 n
Ca1 Al1 Ca2 102.09(8) 14_655 . 2_546 n
Ca1 Al1 Ca2 166.02(8) 14_655 . 3_645 n
Ca1 Al1 O2 137.536(9) 15_556 . 1_555 n
Ca1 Al1 O1 47.591(19) 15_556 . 116_535 n
Ca1 Al1 O1 105.514(28) 15_556 . 117_634 n
Ca1 Al1 O1 53.686(20) 15_556 . 118_544 n
Ca1 Al1 Ca2 166.02(8) 15_556 . 1_555 n
Ca1 Al1 Ca2 119.003(33) 15_556 . 2_546 n
Ca1 Al1 Ca2 102.09(8) 15_556 . 3_645 n
O2 Al1 O1 116.836(21) 1_555 . 116_535 n
O2 Al1 O1 116.838(21) 1_555 . 117_634 n
O2 Al1 O1 116.837(21) 1_555 . 118_544 n
O2 Al1 Ca2 41.22(5) 1_555 . 1_555 n
O2 Al1 Ca2 41.22(5) 1_555 . 2_546 n
O2 Al1 Ca2 41.22(5) 1_555 . 3_645 n
O1 Al1 O1 101.203(26) 116_535 . 117_634 n
O1 Al1 O1 101.201(26) 116_535 . 118_544 n
O1 Al1 Ca2 118.53(8) 116_445 . 1_555 n
O1 Al1 Ca2 139.95(9) 116_445 . 2_546 n
O1 Al1 Ca2 77.03(4) 116_445 . 3_645 n
O1 Al1 O1 101.204(26) 117_634 . 118_544 n
O1 Al1 Ca2 77.03(4) 117_544 . 1_555 n
O1 Al1 Ca2 118.53(8) 117_544 . 2_546 n
O1 Al1 Ca2 139.96(9) 117_544 . 3_645 n
O1 Al1 Ca2 139.96(9) 118_454 . 1_555 n
O1 Al1 Ca2 77.03(4) 118_454 . 2_546 n
O1 Al1 Ca2 118.53(8) 118_454 . 3_645 n
Ca2 Al1 Ca2 69.59(8) 1_555 . 2_546 n
Ca2 Al1 Ca2 69.59(8) 1_555 . 3_645 n
Ca2 Al1 Ca2 69.59(8) 2_546 . 3_645 n
Ca1 Al2 Ca1 180.0 3_645 . 5_646 n
Ca1 Al2 O1 52.569(11) 3_645 . 1_555 n
Ca1 Al2 O1 52.569(11) 3_645 . 7_745 n
Ca1 Al2 O1 127.431(11) 3_645 . 104_655 n
Ca1 Al2 O1 127.431(11) 3_645 . 113_635 n
Ca1 Al2 O1 127.431(11) 5_646 . 1_555 n
Ca1 Al2 O1 127.431(11) 5_646 . 7_745 n
Ca1 Al2 O1 52.569(11) 5_646 . 104_655 n
Ca1 Al2 O1 52.569(11) 5_646 . 113_635 n
O1 Al2 O1 105.139(22) 1_555 . 7_745 n
O1 Al2 O1 111.680(12) 1_555 . 104_655 n
O1 Al2 O1 111.680(12) 1_555 . 113_635 n
O1 Al2 O1 111.680(12) 7_745 . 104_655 n
O1 Al2 O1 111.680(12) 7_745 . 113_635 n
O1 Al2 O1 105.139(22) 104_655 . 113_635 n
Ca1 O2 Ca1 99.259(19) 1_555 . 2_546 n
Ca1 O2 Ca1 99.259(19) 1_555 . 3_645 n
Ca1 O2 Al1 118.390(15) 1_555 . 1_555 n
Ca1 O2 Ca2 14.22(12) 1_555 . 1_555 n
Ca1 O2 Ca2 94.843(33) 1_555 . 2_546 n
Ca1 O2 Ca2 113.39(13) 1_555 . 3_645 n
Ca1 O2 Ca1 99.258(19) 2_546 . 3_645 n
Ca1 O2 Al1 118.390(15) 2_546 . 1_555 n
Ca1 O2 Ca2 113.39(13) 2_546 . 1_555 n
Ca1 O2 Ca2 14.22(12) 2_546 . 2_546 n
Ca1 O2 Ca2 94.842(33) 2_546 . 3_645 n
Ca1 O2 Al1 118.390(15) 3_645 . 1_555 n
Ca1 O2 Ca2 94.842(33) 3_645 . 1_555 n
Ca1 O2 Ca2 113.39(13) 3_645 . 2_546 n
Ca1 O2 Ca2 14.22(12) 3_645 . 3_645 n
Al1 O2 Ca2 110.00(8) 1_555 . 1_555 n
Al1 O2 Ca2 110.00(8) 1_555 . 2_546 n
Al1 O2 Ca2 110.00(8) 1_555 . 3_645 n
Ca2 O2 Ca2 108.93(9) 1_555 . 2_546 n
Ca2 O2 Ca2 108.93(9) 1_555 . 3_645 n
Ca2 O2 Ca2 108.93(9) 2_546 . 3_645 n
Ca1 O1 Ca1 97.636(19) 1_555 . 3_645 n
Ca1 O1 Al1 98.482(26) 1_555 . 16_435 n
Ca1 O1 Al2 122.483(23) 1_555 . 1_555 n
Ca1 O1 Ca2 14.32(11) 1_555 . 1_555 n
Ca1 O1 Al1 91.982(19) 3_645 . 16_435 n
Ca1 O1 Al2 94.430(17) 3_645 . 1_555 n
Ca1 O1 Ca2 90.78(7) 3_645 . 1_555 n
Al1 O1 Al2 137.086(25) 16_435 . 1_555 n
Al1 O1 Ca2 111.40(12) 16_435 . 1_555 n
Al2 O1 Ca2 110.88(11) 1_555 . 1_555 n
Ca1 Ca2 Ca1 101.76(9) 1_555 . 3_645 n
Ca1 Ca2 Ca1 101.76(9) 1_555 . 112_647 n
Ca1 Ca2 Al1 106.20(9) 1_555 . 1_555 n
Ca1 Ca2 Al1 106.20(9) 1_555 . 10_556 n
Ca1 Ca2 O2 88.63(13) 1_555 . 1_555 n
Ca1 Ca2 O2 88.63(13) 1_555 . 10_556 n
Ca1 Ca2 O1 78.43(13) 1_555 . 1_555 n
Ca1 Ca2 O1 78.43(13) 1_555 . 10_556 n
Ca1 Ca2 Ca2 53.49(8) 1_555 . 2_546 n
Ca1 Ca2 Ca2 100.76(9) 1_555 . 3_645 n
Ca1 Ca2 Ca2 53.49(8) 1_555 . 11_565 n
Ca1 Ca2 Ca2 100.76(9) 1_555 . 112_556 n
Ca1 Ca2 O3 171.39(20) 1_555 . 3_655 n
Ca1 Ca2 O3 171.82(23) 1_555 . 13_645 n
Ca1 Ca2 O3 171.39(20) 1_555 . 119_547 n
Ca1 Ca2 O3 171.82(23) 1_555 . 120_556 n
Ca1 Ca2 Ca1 156.48(18) 3_645 . 112_647 n
Ca1 Ca2 Al1 62.554(20) 3_645 . 1_555 n
Ca1 Ca2 Al1 110.32(7) 3_645 . 10_556 n
Ca1 Ca2 O2 43.239(15) 3_645 . 1_555 n
Ca1 Ca2 O2 137.58(6) 3_645 . 10_556 n
Ca1 Ca2 O1 46.240(30) 3_645 . 1_555 n
Ca1 Ca2 O1 140.659(11) 3_645 . 10_556 n
Ca1 Ca2 Ca2 65.57(4) 3_645 . 2_546 n
Ca1 Ca2 Ca2 7.80(6) 3_645 . 3_645 n
Ca1 Ca2 Ca2 131.00(15) 3_645 . 11_565 n
Ca1 Ca2 Ca2 156.15(15) 3_645 . 112_556 n
Ca1 Ca2 O3 82.1(8) 3_645 . 3_655 n
Ca1 Ca2 O3 70.9(4) 3_645 . 13_645 n
Ca1 Ca2 O3 74.6(8) 3_645 . 119_547 n
Ca1 Ca2 O3 85.6(4) 3_645 . 120_556 n
Ca1 Ca2 Al1 110.32(7) 112_656 . 1_555 n
Ca1 Ca2 Al1 62.554(20) 112_656 . 10_556 n
Ca1 Ca2 O2 137.58(6) 112_556 . 1_555 n
Ca1 Ca2 O2 43.239(15) 112_556 . 10_556 n
Ca1 Ca2 O1 140.659(11) 112_646 . 1_555 n
Ca1 Ca2 O1 46.240(30) 112_646 . 10_556 n
Ca1 Ca2 Ca2 131.00(15) 112_556 . 2_546 n
Ca1 Ca2 Ca2 156.15(15) 112_556 . 3_645 n
Ca1 Ca2 Ca2 65.57(4) 112_556 . 11_565 n
Ca1 Ca2 Ca2 7.80(6) 112_556 . 112_556 n
Ca1 Ca2 O3 74.6(8) 112_547 . 3_655 n
Ca1 Ca2 O3 85.6(4) 112_547 . 13_645 n
Ca1 Ca2 O3 82.1(8) 112_547 . 119_547 n
Ca1 Ca2 O3 70.9(4) 112_547 . 120_556 n
Al1 Ca2 Al1 147.60(18) 1_555 . 10_556 n
Al1 Ca2 O2 28.775(34) 1_555 . 1_555 n
Al1 Ca2 O2 152.86(12) 1_555 . 10_556 n
Al1 Ca2 O1 107.187(22) 1_555 . 1_555 n
Al1 Ca2 O1 79.420(20) 1_555 . 10_556 n
Al1 Ca2 Ca2 55.20(4) 1_555 . 2_546 n
Al1 Ca2 Ca2 55.20(4) 1_555 . 3_645 n
Al1 Ca2 Ca2 154.51(8) 1_555 . 11_565 n
Al1 Ca2 Ca2 117.80(13) 1_555 . 112_556 n
Al1 Ca2 O3 82.41(22) 1_555 . 3_655 n
Al1 Ca2 O3 74.1(9) 1_555 . 13_645 n
Al1 Ca2 O3 65.19(23) 1_555 . 119_547 n
Al1 Ca2 O3 73.9(8) 1_555 . 120_556 n
Al1 Ca2 O2 152.86(12) 10_556 . 1_555 n
Al1 Ca2 O2 28.775(34) 10_556 . 10_556 n
Al1 Ca2 O1 79.420(20) 10_556 . 1_555 n
Al1 Ca2 O1 107.187(22) 10_556 . 10_556 n
Al1 Ca2 Ca2 154.51(8) 10_556 . 2_546 n
Al1 Ca2 Ca2 117.80(13) 10_556 . 3_645 n
Al1 Ca2 Ca2 55.20(4) 10_556 . 11_565 n
Al1 Ca2 Ca2 55.20(4) 10_556 . 112_556 n
Al1 Ca2 O3 65.19(23) 10_556 . 3_655 n
Al1 Ca2 O3 73.9(8) 10_556 . 13_645 n
Al1 Ca2 O3 82.41(22) 10_556 . 119_547 n
Al1 Ca2 O3 74.1(9) 10_556 . 120_556 n
O2 Ca2 O2 177.26(27) 1_555 . 10_556 n
O2 Ca2 O1 81.568(29) 1_555 . 1_555 n
O2 Ca2 O1 97.88(4) 1_555 . 10_556 n
O2 Ca2 Ca2 35.53(4) 1_555 . 2_546 n
O2 Ca2 Ca2 35.53(4) 1_555 . 3_645 n
O2 Ca2 Ca2 141.75(22) 1_555 . 11_565 n
O2 Ca2 Ca2 145.36(12) 1_555 . 112_556 n
O2 Ca2 O3 99.3(4) 1_555 . 3_655 n
O2 Ca2 O3 88.2(8) 1_555 . 13_645 n
O2 Ca2 O3 83.4(4) 1_555 . 119_547 n
O2 Ca2 O3 94.5(8) 1_555 . 120_556 n
O2 Ca2 O1 97.88(4) 10_556 . 1_555 n
O2 Ca2 O1 81.568(29) 10_556 . 10_556 n
O2 Ca2 Ca2 141.75(22) 10_556 . 2_546 n
O2 Ca2 Ca2 145.36(12) 10_556 . 3_645 n
O2 Ca2 Ca2 35.53(4) 10_556 . 11_565 n
O2 Ca2 Ca2 35.53(4) 10_556 . 112_556 n
O2 Ca2 O3 83.4(4) 10_556 . 3_655 n
O2 Ca2 O3 94.5(8) 10_556 . 13_645 n
O2 Ca2 O3 99.3(4) 10_556 . 119_547 n
O2 Ca2 O3 88.2(8) 10_556 . 120_556 n
O1 Ca2 O1 156.86(26) 1_555 . 10_556 n
O1 Ca2 Ca2 81.069(10) 1_555 . 2_546 n
O1 Ca2 Ca2 52.75(8) 1_555 . 3_645 n
O1 Ca2 Ca2 85.22(17) 1_555 . 11_565 n
O1 Ca2 Ca2 132.86(7) 1_555 . 112_556 n
O1 Ca2 O3 99.4(9) 1_555 . 3_655 n
O1 Ca2 O3 93.63(34) 1_555 . 13_645 n
O1 Ca2 O3 103.5(9) 1_555 . 119_547 n
O1 Ca2 O3 109.5(4) 1_555 . 120_556 n
O1 Ca2 Ca2 85.22(17) 10_556 . 2_546 n
O1 Ca2 Ca2 132.86(7) 10_556 . 3_645 n
O1 Ca2 Ca2 81.069(10) 10_556 . 11_565 n
O1 Ca2 Ca2 52.75(8) 10_556 . 112_556 n
O1 Ca2 O3 103.5(9) 10_556 . 3_655 n
O1 Ca2 O3 109.5(4) 10_556 . 13_645 n
O1 Ca2 O3 99.4(9) 10_556 . 119_547 n
O1 Ca2 O3 93.63(34) 10_556 . 120_556 n
Ca2 Ca2 Ca2 60.0 2_546 . 3_645 n
Ca2 Ca2 Ca2 106.98(15) 2_546 . 11_565 n
Ca2 Ca2 Ca2 136.24(12) 2_546 . 112_556 n
Ca2 Ca2 O3 134.7(4) 2_546 . 3_655 n
Ca2 Ca2 O3 123.8(8) 2_546 . 13_645 n
Ca2 Ca2 O3 118.23(32) 2_546 . 119_547 n
Ca2 Ca2 O3 128.5(8) 2_546 . 120_556 n
Ca2 Ca2 Ca2 136.24(12) 3_645 . 11_565 n
Ca2 Ca2 Ca2 158.47(18) 3_645 . 112_556 n
Ca2 Ca2 O3 84.1(7) 3_645 . 3_655 n
Ca2 Ca2 O3 72.5(5) 3_645 . 13_645 n
Ca2 Ca2 O3 74.5(8) 3_645 . 119_547 n
Ca2 Ca2 O3 86.0(5) 3_645 . 120_556 n
Ca2 Ca2 Ca2 60.0 11_565 . 112_556 n
Ca2 Ca2 O3 118.23(32) 11_565 . 3_655 n
Ca2 Ca2 O3 128.5(8) 11_565 . 13_645 n
Ca2 Ca2 O3 134.7(4) 11_565 . 119_547 n
Ca2 Ca2 O3 123.8(8) 11_565 . 120_556 n
Ca2 Ca2 O3 74.5(8) 112_547 . 3_655 n
Ca2 Ca2 O3 86.0(5) 112_547 . 13_645 n
Ca2 Ca2 O3 84.1(7) 112_547 . 119_547 n
Ca2 Ca2 O3 72.5(5) 112_547 . 120_556 n
O3 Ca2 O3 11.85(29) 3_655 . 13_645 n
O3 Ca2 O3 17.2(4) 3_655 . 119_547 n
O3 Ca2 O3 11.85(29) 3_655 . 120_556 n
O3 Ca2 O3 11.85(29) 13_645 . 119_547 n
O3 Ca2 O3 16.4(5) 13_645 . 120_556 n
O3 Ca2 O3 11.85(29) 119_547 . 120_556 n
Ca1 O3 Ca2 1.84(5) 2_545 . 2_545 n
Ca1 O3 Ca2 165.0(4) 2_545 . 4_565 n
Ca1 O3 O3 99(4) 2_545 . 14_554 n
Ca1 O3 O3 99(4) 2_545 . 121_546 n
Ca1 O3 O3 83.23(16) 2_545 . 123_645 n
Ca2 O3 Ca2 163.2(4) 2_545 . 4_565 n
Ca2 O3 O3 98(4) 2_545 . 14_554 n
Ca2 O3 O3 98(4) 2_545 . 121_546 n
Ca2 O3 O3 81.39(20) 2_545 . 123_645 n
Ca2 O3 O3 70(4) 4_565 . 14_554 n
Ca2 O3 O3 70(4) 4_565 . 121_546 n
Ca2 O3 O3 81.82(23) 4_565 . 123_645 n
O3 O3 O3 86.7(20) 14_554 . 121_546 n
O3 O3 O3 46.7(10) 14_554 . 123_645 n
O3 O3 O3 46.7(10) 121_546 . 123_645 n

loop_
_geom_bond_atom_site_label_1
_geom_bond_atom_site_label_2
_geom_bond_distance
_geom_bond_site_symmetry_1
_geom_bond_site_symmetry_2
_geom_bond_publ_flag
Ca1 Ca1 3.67992(8) . 2_546 n
Ca1 Ca1 3.67992(8) . 3_645 n
Ca1 Ca1 5.5108(4) . 4_566 n
Ca1 Ca1 5.7127(5) . 5_646 n
Ca1 Ca1 5.6153(16) . 6_755 n
Ca1 Ca1 3.67992(8) . 11_565 n
Ca1 Ca1 5.5108(4) . 13_646 n
Ca1 Ca1 5.7127(5) . 14_655 n
Ca1 Ca1 5.5108(4) . 17_534 n
Ca1 Ca1 5.7127(5) . 18_444 n
Ca1 Ca1 5.5108(4) . 104_656 n
Ca1 Ca1 5.7127(5) . 105_656 n
Ca1 Ca1 3.67992(8) . 112_646 n
Ca1 Al1 3.5699(6) . 1_555 n
Ca1 Al1 3.1470(6) . 4_566 n
Ca1 Al1 3.5699(6) . 10_556 n
Ca1 Al1 3.1471(6) . 16_435 n
Ca1 Al2 3.59716(29) . 1_555 n
Ca1 Al2 3.1858(8) . 2_546 n
Ca1 Al2 3.59716(29) . 10_556 n
Ca1 O2 2.41504(31) . 1_555 n
Ca1 O2 2.41504(31) . 10_556 n
Ca1 O1 2.34932(30) . 1_555 n
Ca1 O1 2.5374(8) . 2_546 n
Ca1 O1 4.00593(35) . 3_645 n
Ca1 O1 2.34932(30) . 10_556 n
Ca1 O1 2.5374(8) . 11_565 n
Ca1 O1 3.7121(5) . 104_656 n
Ca1 O1 3.7121(5) . 117_645 n
Ca1 O1 4.00593(35) . 119_666 n
Ca1 Ca2 0.593(5) . 1_555 n
Ca1 Ca2 3.5129(9) . 2_546 n
Ca1 Ca2 3.9870(29) . 3_645 n
Ca1 Ca2 5.061(4) . 4_566 n
Ca1 Ca2 5.022(6) . 6_755 n
Ca1 Ca2 3.5129(9) . 11_565 n
Ca1 Ca2 5.7204(18) . 13_646 n
Ca1 Ca2 5.061(4) . 17_534 n
Ca1 Ca2 5.6066(4) . 18_444 n
Ca1 Ca2 5.7204(18) . 104_656 n
Ca1 Ca2 5.6066(4) . 105_656 n
Ca1 Ca2 3.9870(29) . 112_646 n
Ca1 O3 3.873(29) . 1_556 n
Ca1 O3 2.770(18) . 3_655 n
Ca1 O3 3.512(17) . 5_546 n
Ca1 O3 3.873(29) . 10_555 n
Ca1 O3 2.883(18) . 13_645 n
Ca1 O3 3.512(17) . 14_555 n
Ca1 O3 4.046(15) . 18_544 n
Ca1 O3 3.609(29) . 107_655 n
Ca1 O3 2.770(18) . 119_656 n
Ca1 O3 2.883(18) . 120_655 n
Ca1 O3 4.046(15) . 121_556 n
Ca1 O3 3.609(29) . 123_656 n
Al1 Ca1 3.5699(6) . 1_555 n
Al1 Ca1 3.5699(6) . 2_546 n
Al1 Ca1 3.5699(6) . 3_645 n
Al1 Ca1 3.1470(6) . 13_646 n
Al1 Ca1 3.1470(6) . 14_655 n
Al1 Ca1 3.1471(6) . 15_556 n
Al1 O2 1.7205(8) . 1_555 n
Al1 O1 1.7759(4) . 116_546 n
Al1 O1 1.7759(4) . 117_645 n
Al1 O1 1.7759(4) . 118_555 n
Al1 Ca2 3.3586(16) . 1_555 n
Al1 Ca2 3.3586(16) . 2_546 n
Al1 Ca2 3.3586(16) . 3_645 n
Al1 Ca2 3.4635(33) . 13_646 n
Al1 Ca2 3.4635(33) . 14_655 n
Al1 Ca2 3.4636(33) . 15_556 n
Al2 Ca1 3.59716(29) . 1_555 n
Al2 Ca1 3.1858(8) . 3_645 n
Al2 Ca1 3.1858(8) . 5_646 n
Al2 Ca1 3.59716(29) . 7_745 n
Al2 Ca1 3.59716(29) . 17_534 n
Al2 Ca1 3.59716(29) . 104_656 n
Al2 O1 1.74032(30) . 1_555 n
Al2 O1 1.74032(30) . 7_745 n
Al2 O1 1.74032(30) . 104_656 n
Al2 O1 1.74032(30) . 113_536 n
Al2 Ca2 3.4261(12) . 1_555 n
Al2 Ca2 3.779(5) . 3_645 n
Al2 Ca2 3.779(5) . 5_646 n
Al2 Ca2 3.4261(12) . 7_745 n
Al2 Ca2 3.4261(12) . 17_534 n
Al2 Ca2 3.4261(12) . 104_656 n
O2 Ca1 2.41504(31) . 1_555 n
O2 Ca1 2.41506(31) . 2_546 n
O2 Ca1 2.41508(31) . 3_645 n
O2 Al1 1.7205(8) . 1_555 n
O2 Ca2 2.35527(22) . 1_555 n
O2 Ca2 2.35528(22) . 2_546 n
O2 Ca2 2.35532(22) . 3_645 n
O1 Ca1 2.34932(30) . 1_555 n
O1 Ca1 4.00593(35) . 2_546 n
O1 Ca1 2.5374(8) . 3_645 n
O1 Ca1 3.7121(5) . 17_534 n
O1 Al1 1.7759(4) . 16_435 n
O1 Al2 1.74032(30) . 1_555 n
O1 Ca2 2.3953(12) . 1_555 n
O1 Ca2 3.052(5) . 3_645 n
O1 Ca2 3.4288(23) . 17_534 n
Ca2 Ca1 0.593(5) . 1_555 n
Ca2 Ca1 3.9870(29) . 2_546 n
Ca2 Ca1 3.5129(9) . 3_645 n
Ca2 Ca1 5.7204(18) . 4_566 n
Ca2 Ca1 5.6066(4) . 5_646 n
Ca2 Ca1 5.022(6) . 6_755 n
Ca2 Ca1 3.9870(29) . 11_565 n
Ca2 Ca1 5.061(4) . 13_646 n
Ca2 Ca1 5.6066(4) . 14_655 n
Ca2 Ca1 5.7204(18) . 17_534 n
Ca2 Ca1 5.061(4) . 104_656 n
Ca2 Ca1 3.5129(9) . 112_646 n
Ca2 Al1 3.3586(16) . 1_555 n
Ca2 Al1 3.4635(33) . 4_566 n
Ca2 Al1 3.3586(16) . 10_556 n
Ca2 Al1 3.4636(33) . 16_435 n
Ca2 Al2 3.4261(12) . 1_555 n
Ca2 Al2 3.779(5) . 2_546 n
Ca2 Al2 3.4261(12) . 10_556 n
Ca2 O2 2.35527(22) . 1_555 n
Ca2 O2 2.35527(22) . 10_556 n
Ca2 O1 2.3953(12) . 1_555 n
Ca2 O1 3.052(5) . 2_546 n
Ca2 O1 2.3953(12) . 10_556 n
Ca2 O1 3.052(5) . 11_565 n
Ca2 O1 3.4288(23) . 104_656 n
Ca2 O1 3.4288(23) . 117_645 n
Ca2 Ca2 3.8333(22) . 2_546 n
Ca2 Ca2 3.8333(22) . 3_645 n
Ca2 Ca2 5.2883(15) . 4_566 n
Ca2 Ca2 4.429(11) . 6_755 n
Ca2 Ca2 3.8333(22) . 11_565 n
Ca2 Ca2 5.2883(15) . 13_646 n
Ca2 Ca2 5.2883(15) . 17_534 n
Ca2 Ca2 5.2883(15) . 104_656 n
Ca2 Ca2 3.8333(22) . 112_646 n
Ca2 O3 2.182(18) . 3_655 n
Ca2 O3 3.830(20) . 5_546 n
Ca2 O3 2.295(19) . 13_645 n
Ca2 O3 3.830(20) . 14_555 n
Ca2 O3 3.872(28) . 107_655 n
Ca2 O3 2.182(18) . 119_656 n
Ca2 O3 2.295(19) . 120_655 n
Ca2 O3 3.872(28) . 123_656 n
O3 Ca1 3.873(29) . 1_554 n
O3 Ca1 2.770(18) . 2_545 n
O3 Ca1 2.883(18) . 4_565 n
O3 Ca1 4.046(15) . 14_654 n
O3 Ca1 3.512(17) . 105_655 n
O3 Ca1 3.609(29) . 107_654 n
O3 Ca2 2.182(18) . 2_545 n
O3 Ca2 2.295(19) . 4_565 n
O3 Ca2 3.830(20) . 105_655 n
O3 Ca2 3.872(28) . 107_654 n
O3 O3 0.476(12) . 14_554 n
O3 O3 0.476(12) . 121_555 n
O3 O3 0.653(16) . 123_655 n

loop_
_pd_block_diffractogram_id
2006-06-05T13:03|C12A7-ST_RT_H_01|Luis|HRPT
2006-06-05T13:03|C12A7-ST_RT_H_02|Luis|ID31
